data_2240842
loop_
_publ_author_name
'Kumar, K. Mahesh'
'Roopashree, K. R.'
'Vinduvahini, M.'
'Kotresh, O.'
'Devarajegowda, H. C.'

_publ_section_title
;
 Crystal structure of (6-bromo-2-oxo-2<i>H</i>-chromen-4-yl)methyl
 morpholine-4-carbodithioate
;
_journal_coeditor_code BQ2399
_journal_issue 7
_journal_name_full 'Acta Crystallographica Section E'
_journal_page_first o489
_journal_page_last o490
_journal_paper_doi 10.1107/S2056989015011007
_journal_volume 71
_journal_year 2015
_chemical_formula_iupac 'C15 H14 Br N O3 S2'
_chemical_formula_moiety 'C15 H14 Br N O3 S2'
_chemical_formula_sum 'C15 H14 Br N O3 S2'
_chemical_formula_weight 400.30
_chemical_melting_point 435
_chemical_name_systematic
;
(6-Bromo-2-oxo-2<i>H</i>-chromen-4-yl)methyl morpholine-4-carbodithioate
;
_space_group_crystal_system triclinic
_space_group_IT_number 2
_space_group_name_Hall '-P 1'
_space_group_name_H-M_alt 'P -1'
_symmetry_space_group_name_Hall '-P 1'
_symmetry_space_group_name_H-M 'P -1'
_atom_sites_solution_hydrogens geom
_atom_sites_solution_primary direct
_atom_sites_solution_secondary difmap
_audit_creation_method SHELXL-2014/7
_cell_angle_alpha 78.782(2)
_cell_angle_beta 88.549(2)
_cell_angle_gamma 78.515(2)
_cell_formula_units_Z 2
_cell_length_a 7.0500(3)
_cell_length_b 7.6049(3)
_cell_length_c 15.1376(7)
_cell_measurement_reflns_used 3224
_cell_measurement_temperature 296(2)
_cell_measurement_theta_max 26.499
_cell_measurement_theta_min 2.744
_cell_volume 780.07(6)
_computing_cell_refinement
;
SAINT (Bruker, 2001)
;
_computing_data_collection
;
SMART (Bruker, 2001)
;
_computing_data_reduction
;
SAINT (Bruker, 2001)
;
_computing_molecular_graphics
;
ORTEP-3 for Windows (Farrugia, 2012)
;
_computing_publication_material
;
SHELXL2014 (Sheldrick, 2015)
;
_computing_structure_refinement
;
SHELXL2014 (Sheldrick, 2015)
;
_computing_structure_solution
;
SHELXS97 (Sheldrick, 2008)
;
_diffrn_ambient_temperature 296(2)
_diffrn_measured_fraction_theta_full 0.995
_diffrn_measured_fraction_theta_max 0.995
_diffrn_measurement_device_type 'Bruker SMART CCD area-detector'
_diffrn_measurement_method '\w and \f scans'
_diffrn_radiation_monochromator graphite
_diffrn_radiation_source 'fine-focus sealed tube'
_diffrn_radiation_type MoK\a
_diffrn_radiation_wavelength 0.71073
_diffrn_reflns_av_R_equivalents 0.0267
_diffrn_reflns_limit_h_max 8
_diffrn_reflns_limit_h_min -8
_diffrn_reflns_limit_k_max 9
_diffrn_reflns_limit_k_min -9
_diffrn_reflns_limit_l_max 18
_diffrn_reflns_limit_l_min -18
_diffrn_reflns_number 13789
_diffrn_reflns_theta_full 25.242
_diffrn_reflns_theta_max 26.499
_diffrn_reflns_theta_min 2.744
_exptl_absorpt_coefficient_mu 2.913
_exptl_absorpt_correction_T_max 1.0000
_exptl_absorpt_correction_T_min 0.7700
_exptl_absorpt_correction_type psi-scan
_exptl_absorpt_process_details
;
(SADABS; Sheldrick, 2007)
;
_exptl_crystal_colour colourless
_exptl_crystal_density_diffrn 1.704
_exptl_crystal_description Plate
_exptl_crystal_F_000 404
_exptl_crystal_size_max 0.24
_exptl_crystal_size_mid 0.20
_exptl_crystal_size_min 0.12
_refine_diff_density_max 0.259
_refine_diff_density_min -0.428
_refine_ls_extinction_method none
_refine_ls_goodness_of_fit_ref 1.031
_refine_ls_hydrogen_treatment constr
_refine_ls_matrix_type full
_refine_ls_number_parameters 199
_refine_ls_number_reflns 3224
_refine_ls_number_restraints 0
_refine_ls_restrained_S_all 1.031
_refine_ls_R_factor_all 0.0318
_refine_ls_R_factor_gt 0.0256
_refine_ls_shift/su_max 0.001
_refine_ls_shift/su_mean 0.000
_refine_ls_structure_factor_coef Fsqd
_refine_ls_weighting_details 'w=1/[\s^2^(Fo^2^)+(0.0328P)^2^+0.2957P] where P=(Fo^2^+2Fc^2^)/3'
_refine_ls_weighting_scheme calc
_refine_ls_wR_factor_gt 0.0624
_refine_ls_wR_factor_ref 0.0652
_reflns_number_gt 2806
_reflns_number_total 3224
_reflns_threshold_expression I>2\s(I)
_cod_data_source_file bq2399sup1.cif
_cod_data_source_block I
_cod_database_code 2240842
_shelx_space_group_comment
;
The symmetry employed for this shelxl refinement is uniquely defined
by the following loop, which should always be used as a source of
symmetry information in preference to the above space-group names.
They are only intended as comments.
;

loop_
_space_group_symop_operation_xyz
'x, y, z'
'-x, -y, -z'

loop_
_atom_site_type_symbol
_atom_site_label
_atom_site_fract_x
_atom_site_fract_y
_atom_site_fract_z
_atom_site_U_iso_or_equiv
_atom_site_adp_type
_atom_site_calc_flag
_atom_site_occupancy
Br Br1 0.19477(3) 0.33461(3) 0.89681(2) 0.05002(9) Uani d 1
S S2 0.70559(7) 0.58659(7) 0.62666(3) 0.03418(12) Uani d 1
S S3 1.06683(7) 0.72703(8) 0.56091(3) 0.03905(13) Uani d 1
O O6 0.5420(2) 0.9077(2) 0.29823(10) 0.0520(4) Uani d 1
O O4 0.6263(2) 0.94245(19) 0.89038(9) 0.0404(3) Uani d 1
O O5 0.8534(3) 1.0955(2) 0.84135(14) 0.0650(5) Uani d 1
N N7 0.7479(2) 0.7625(2) 0.46382(10) 0.0303(3) Uani d 1
C C8 0.3315(3) 0.5266(3) 0.89259(13) 0.0373(4) Uani d 1
C C9 0.4939(3) 0.5289(3) 0.84039(12) 0.0337(4) Uani d 1
H H9 0.5346 0.4379 0.8070 0.040 Uiso calc 1
C C10 0.5976(3) 0.6687(2) 0.83777(11) 0.0299(4) Uani d 1
C C11 0.5313(3) 0.8021(3) 0.88881(12) 0.0345(4) Uani d 1
C C12 0.3686(3) 0.7987(3) 0.94128(14) 0.0441(5) Uani d 1
H H12 0.3272 0.8889 0.9750 0.053 Uiso calc 1
C C13 0.2683(3) 0.6601(3) 0.94310(14) 0.0450(5) Uani d 1
H H13 0.1585 0.6561 0.9782 0.054 Uiso calc 1
C C14 0.7717(3) 0.6820(2) 0.78610(11) 0.0302(4) Uani d 1
C C15 0.8595(3) 0.8222(3) 0.78884(14) 0.0381(4) Uani d 1
H H15 0.9729 0.8289 0.7567 0.046 Uiso calc 1
C C16 0.7858(3) 0.9630(3) 0.83943(15) 0.0428(5) Uani d 1
C C17 0.8495(3) 0.5444(3) 0.72867(12) 0.0328(4) Uani d 1
H H17A 0.8481 0.4223 0.7622 0.039 Uiso calc 1
H H17B 0.9826 0.5515 0.7133 0.039 Uiso calc 1
C C18 0.8436(2) 0.7021(2) 0.54254(12) 0.0275(4) Uani d 1
C C19 0.5618(3) 0.7172(3) 0.44561(14) 0.0392(5) Uani d 1
H H19A 0.4913 0.6973 0.5014 0.047 Uiso calc 1
H H19B 0.5848 0.6047 0.4223 0.047 Uiso calc 1
C C20 0.4422(3) 0.8674(3) 0.37879(14) 0.0418(5) Uani d 1
H H20A 0.3232 0.8309 0.3659 0.050 Uiso calc 1
H H20B 0.4081 0.9764 0.4047 0.050 Uiso calc 1
C C21 0.7118(3) 0.9691(4) 0.31608(16) 0.0503(6) Uani d 1
H H21A 0.6753 1.0799 0.3403 0.060 Uiso calc 1
H H21B 0.7785 0.9988 0.2600 0.060 Uiso calc 1
C C22 0.8474(3) 0.8295(3) 0.38134(13) 0.0381(4) Uani d 1
H H22A 0.9027 0.7273 0.3530 0.046 Uiso calc 1
H H22B 0.9525 0.8835 0.3969 0.046 Uiso calc 1

loop_
_atom_site_aniso_label
_atom_site_aniso_U_11
_atom_site_aniso_U_22
_atom_site_aniso_U_33
_atom_site_aniso_U_12
_atom_site_aniso_U_13
_atom_site_aniso_U_23
Br1 0.04201(14) 0.05131(15) 0.05488(15) -0.01752(10) -0.00222(10) 0.00309(10)
S2 0.0345(2) 0.0421(3) 0.0294(2) -0.0157(2) 0.00236(18) -0.00731(19)
S3 0.0262(2) 0.0502(3) 0.0414(3) -0.0118(2) -0.00145(19) -0.0059(2)
O6 0.0422(8) 0.0743(11) 0.0365(8) -0.0190(8) -0.0082(6) 0.0050(7)
O4 0.0543(9) 0.0348(7) 0.0348(7) -0.0096(6) -0.0005(6) -0.0120(6)
O5 0.0792(13) 0.0475(10) 0.0813(13) -0.0312(9) 0.0080(10) -0.0262(9)
N7 0.0259(7) 0.0327(8) 0.0322(8) -0.0083(6) 0.0005(6) -0.0036(6)
C8 0.0350(10) 0.0413(11) 0.0321(10) -0.0085(9) -0.0031(8) 0.0025(8)
C9 0.0386(10) 0.0339(10) 0.0278(9) -0.0064(8) -0.0018(8) -0.0047(7)
C10 0.0356(9) 0.0293(9) 0.0225(8) -0.0036(7) -0.0026(7) -0.0022(7)
C11 0.0438(11) 0.0321(10) 0.0260(9) -0.0038(8) -0.0029(8) -0.0052(7)
C12 0.0507(12) 0.0463(12) 0.0335(10) -0.0010(10) 0.0067(9) -0.0133(9)
C13 0.0392(11) 0.0562(14) 0.0358(11) -0.0049(10) 0.0067(9) -0.0052(10)
C14 0.0330(9) 0.0296(9) 0.0256(8) -0.0035(7) -0.0032(7) -0.0018(7)
C15 0.0382(10) 0.0375(11) 0.0395(10) -0.0099(8) 0.0014(8) -0.0073(8)
C16 0.0522(13) 0.0352(11) 0.0422(11) -0.0112(9) -0.0040(10) -0.0072(9)
C17 0.0335(10) 0.0327(10) 0.0304(9) -0.0033(8) 0.0009(7) -0.0054(8)
C18 0.0269(9) 0.0238(8) 0.0325(9) -0.0037(7) 0.0026(7) -0.0089(7)
C19 0.0309(10) 0.0447(12) 0.0419(11) -0.0153(9) -0.0047(8) 0.0005(9)
C20 0.0305(10) 0.0471(12) 0.0449(11) -0.0067(9) -0.0030(8) -0.0022(9)
C21 0.0423(12) 0.0611(15) 0.0435(12) -0.0203(11) -0.0036(9) 0.0103(11)
C22 0.0293(9) 0.0480(12) 0.0356(10) -0.0085(9) 0.0050(8) -0.0044(9)

loop_
_atom_type_symbol
_atom_type_description
_atom_type_scat_dispersion_real
_atom_type_scat_dispersion_imag
_atom_type_scat_source
C C 0.0033 0.0016 'International Tables Vol C Tables 4.2.6.8 and 6.1.1.4'
H H 0.0000 0.0000 'International Tables Vol C Tables 4.2.6.8 and 6.1.1.4'
N N 0.0061 0.0033 'International Tables Vol C Tables 4.2.6.8 and 6.1.1.4'
O O 0.0106 0.0060 'International Tables Vol C Tables 4.2.6.8 and 6.1.1.4'
S S 0.1246 0.1234 'International Tables Vol C Tables 4.2.6.8 and 6.1.1.4'
Br Br -0.2901 2.4595 'International Tables Vol C Tables 4.2.6.8 and 6.1.1.4'

loop_
_geom_angle_atom_site_label_1
_geom_angle_atom_site_label_2
_geom_angle_atom_site_label_3
_geom_angle
C18 S2 C17 104.28(9)
C20 O6 C21 109.57(16)
C16 O4 C11 121.90(15)
C18 N7 C19 123.45(15)
C18 N7 C22 121.02(15)
C19 N7 C22 112.94(15)
C9 C8 C13 121.3(2)
C9 C8 Br1 119.16(16)
C13 C8 Br1 119.54(16)
C8 C9 C10 119.64(18)
C8 C9 H9 120.2
C10 C9 H9 120.2
C11 C10 C9 118.19(18)
C11 C10 C14 117.86(17)
C9 C10 C14 123.94(17)
O4 C11 C12 116.55(18)
O4 C11 C10 121.57(18)
C12 C11 C10 121.87(19)
C13 C12 C11 119.2(2)
C13 C12 H12 120.4
C11 C12 H12 120.4
C12 C13 C8 119.8(2)
C12 C13 H13 120.1
C8 C13 H13 120.1
C15 C14 C10 118.75(17)
C15 C14 C17 120.61(18)
C10 C14 C17 120.62(16)
C14 C15 C16 122.92(19)
C14 C15 H15 118.5
C16 C15 H15 118.5
O5 C16 O4 117.3(2)
O5 C16 C15 125.9(2)
O4 C16 C15 116.84(18)
C14 C17 S2 110.63(13)
C14 C17 H17A 109.5
S2 C17 H17A 109.5
C14 C17 H17B 109.5
S2 C17 H17B 109.5
H17A C17 H17B 108.1
N7 C18 S3 124.57(14)
N7 C18 S2 112.39(13)
S3 C18 S2 123.03(11)
N7 C19 C20 111.25(16)
N7 C19 H19A 109.4
C20 C19 H19A 109.4
N7 C19 H19B 109.4
C20 C19 H19B 109.4
H19A C19 H19B 108.0
O6 C20 C19 111.60(17)
O6 C20 H20A 109.3
C19 C20 H20A 109.3
O6 C20 H20B 109.3
C19 C20 H20B 109.3
H20A C20 H20B 108.0
O6 C21 C22 112.72(18)
O6 C21 H21A 109.0
C22 C21 H21A 109.0
O6 C21 H21B 109.0
C22 C21 H21B 109.0
H21A C21 H21B 107.8
N7 C22 C21 111.57(16)
N7 C22 H22A 109.3
C21 C22 H22A 109.3
N7 C22 H22B 109.3
C21 C22 H22B 109.3
H22A C22 H22B 108.0

loop_
_geom_bond_atom_site_label_1
_geom_bond_atom_site_label_2
_geom_bond_distance
Br1 C8 1.894(2)
S2 C18 1.7839(18)
S2 C17 1.8095(19)
S3 C18 1.6585(18)
O6 C20 1.405(3)
O6 C21 1.418(3)
O4 C16 1.365(3)
O4 C11 1.373(2)
O5 C16 1.202(3)
N7 C18 1.338(2)
N7 C19 1.466(2)
N7 C22 1.470(2)
C8 C9 1.376(3)
C8 C13 1.385(3)
C9 C10 1.400(3)
C9 H9 0.9300
C10 C11 1.394(3)
C10 C14 1.448(3)
C11 C12 1.380(3)
C12 C13 1.377(3)
C12 H12 0.9300
C13 H13 0.9300
C14 C15 1.343(3)
C14 C17 1.501(3)
C15 C16 1.442(3)
C15 H15 0.9300
C17 H17A 0.9700
C17 H17B 0.9700
C19 C20 1.500(3)
C19 H19A 0.9700
C19 H19B 0.9700
C20 H20A 0.9700
C20 H20B 0.9700
C21 C22 1.501(3)
C21 H21A 0.9700
C21 H21B 0.9700
C22 H22A 0.9700
C22 H22B 0.9700

loop_
_geom_hbond_atom_site_label_D
_geom_hbond_atom_site_label_H
_geom_hbond_atom_site_label_A
_geom_hbond_site_symmetry_A
_geom_hbond_distance_DH
_geom_hbond_distance_HA
_geom_hbond_distance_DA
_geom_hbond_angle_DHA
_geom_hbond_publ_flag
C17 H17A O5 1_545 0.97 2.5300 3.501(2) 176 yes
C17 H17B S3 . 0.97 2.5500 3.1633(16) 121 yes
C19 H19A S2 . 0.97 2.3700 2.864(2) 111 yes
C22 H22B S3 . 0.97 2.6100 3.0486(19) 108 yes

loop_
_geom_torsion_atom_site_label_1
_geom_torsion_atom_site_label_2
_geom_torsion_atom_site_label_3
_geom_torsion_atom_site_label_4
_geom_torsion
C13 C8 C9 C10 -0.2(3)
Br1 C8 C9 C10 -179.11(13)
C8 C9 C10 C11 0.0(3)
C8 C9 C10 C14 179.09(17)
C16 O4 C11 C12 -178.20(18)
C16 O4 C11 C10 2.7(3)
C9 C10 C11 O4 179.34(16)
C14 C10 C11 O4 0.2(3)
C9 C10 C11 C12 0.3(3)
C14 C10 C11 C12 -178.90(18)
O4 C11 C12 C13 -179.37(18)
C10 C11 C12 C13 -0.3(3)
C11 C12 C13 C8 0.0(3)
C9 C8 C13 C12 0.2(3)
Br1 C8 C13 C12 179.12(16)
C11 C10 C14 C15 -0.7(3)
C9 C10 C14 C15 -179.84(17)
C11 C10 C14 C17 -179.15(16)
C9 C10 C14 C17 1.7(3)
C10 C14 C15 C16 -1.5(3)
C17 C14 C15 C16 176.98(18)
C11 O4 C16 O5 176.05(19)
C11 O4 C16 C15 -4.6(3)
C14 C15 C16 O5 -176.7(2)
C14 C15 C16 O4 4.1(3)
C15 C14 C17 S2 -102.79(18)
C10 C14 C17 S2 75.62(18)
C18 S2 C17 C14 100.78(14)
C19 N7 C18 S3 171.30(15)
C22 N7 C18 S3 10.9(3)
C19 N7 C18 S2 -7.7(2)
C22 N7 C18 S2 -168.15(14)
C17 S2 C18 N7 -173.01(13)
C17 S2 C18 S3 7.95(14)
C18 N7 C19 C20 150.27(18)
C22 N7 C19 C20 -47.9(2)
C21 O6 C20 C19 -61.6(2)
N7 C19 C20 O6 56.1(2)
C20 O6 C21 C22 59.8(3)
C18 N7 C22 C21 -151.82(19)
C19 N7 C22 C21 45.8(2)
O6 C21 C22 N7 -51.9(3)

_cod_database_fobs_code 2240842
